data_4028104
loop_
_publ_author_name
'Zheng Zheng'
'Zhipeng Yu'
'Mingdi Yang'
'Feng Jin'
'Qiong Zhang'
'Hongping Zhou'
'Jieying Wu'
'Yupeng Tian'

_publ_section_title
;
 Substituent Group Variations Directing the Molecular Packing, Electronic
 Structure, and Aggregation-Induced Emission Property of Isophorone
 Derivatives
;
_journal_name_full 'Journal of Organic Chemistry'
_journal_page_first 3222
_journal_page_last 3234
_journal_paper_doi 10.1021/jo400116j
_journal_volume 78
_journal_year 2013
_chemical_formula_moiety 'C22 H20 N4'
_chemical_formula_sum 'C22 H20 N4'
_chemical_formula_weight 340.42
_chemical_name_systematic
;
 ?
;
_space_group_IT_number 14
_symmetry_cell_setting monoclinic
_symmetry_space_group_name_Hall '-P 2ybc'
_symmetry_space_group_name_H-M 'P 1 21/c 1'
_atom_sites_solution_hydrogens geom
_atom_sites_solution_primary direct
_atom_sites_solution_secondary difmap
_audit_creation_method SHELXL-97
_cell_angle_alpha 90.000(5)
_cell_angle_beta 90.751(5)
_cell_angle_gamma 90.000(5)
_cell_formula_units_Z 4
_cell_length_a 6.149(5)
_cell_length_b 7.323(5)
_cell_length_c 40.953(5)
_cell_measurement_reflns_used 3026
_cell_measurement_temperature 298(2)
_cell_measurement_theta_max 23.18
_cell_measurement_theta_min 2.83
_cell_volume 1844(2)
_computing_cell_refinement 'Bruker SMART'
_computing_data_collection 'Bruker SMART'
_computing_data_reduction 'Bruker SAINT'
_computing_molecular_graphics 'Bruker SHELXTL'
_computing_publication_material 'Bruker SHELXTL'
_computing_structure_refinement 'SHELXL-97 (Sheldrick, 1997)'
_computing_structure_solution 'SHELXS-97 (Sheldrick, 1990)'
_diffrn_ambient_temperature 298(2)
_diffrn_measured_fraction_theta_full 0.999
_diffrn_measured_fraction_theta_max 0.999
_diffrn_measurement_device_type 'CCD area detector'
_diffrn_measurement_method 'phi and omega scans'
_diffrn_radiation_monochromator graphite
_diffrn_radiation_source 'fine-focus sealed tube'
_diffrn_radiation_type MoK\a
_diffrn_radiation_wavelength 0.71069
_diffrn_reflns_av_R_equivalents 0.0309
_diffrn_reflns_av_sigmaI/netI 0.0337
_diffrn_reflns_limit_h_max 7
_diffrn_reflns_limit_h_min -7
_diffrn_reflns_limit_k_max 8
_diffrn_reflns_limit_k_min -7
_diffrn_reflns_limit_l_max 48
_diffrn_reflns_limit_l_min -46
_diffrn_reflns_number 13493
_diffrn_reflns_theta_full 25.00
_diffrn_reflns_theta_max 25.00
_diffrn_reflns_theta_min 0.99
_exptl_absorpt_coefficient_mu 0.075
_exptl_absorpt_correction_T_max 0.9852
_exptl_absorpt_correction_T_min 0.9780
_exptl_absorpt_correction_type multi-scan
_exptl_absorpt_process_details sadabs
_exptl_crystal_colour yellow
_exptl_crystal_density_diffrn 1.226
_exptl_crystal_description needle
_exptl_crystal_F_000 720
_exptl_crystal_size_max 0.30
_exptl_crystal_size_mid 0.20
_exptl_crystal_size_min 0.20
_refine_diff_density_max 0.198
_refine_diff_density_min -0.291
_refine_diff_density_rms 0.067
_refine_ls_extinction_method none
_refine_ls_goodness_of_fit_ref 0.995
_refine_ls_hydrogen_treatment constr
_refine_ls_matrix_type full
_refine_ls_number_parameters 237
_refine_ls_number_reflns 3248
_refine_ls_number_restraints 0
_refine_ls_restrained_S_all 0.995
_refine_ls_R_factor_all 0.0795
_refine_ls_R_factor_gt 0.0475
_refine_ls_shift/su_max 0.001
_refine_ls_shift/su_mean 0.000
_refine_ls_structure_factor_coef Fsqd
_refine_ls_weighting_details 'calc w=1/[\s^2^(Fo^2^)+(0.1000P)^2^+0.0000P] where P=(Fo^2^+2Fc^2^)/3'
_refine_ls_weighting_scheme calc
_refine_ls_wR_factor_gt 0.1290
_refine_ls_wR_factor_ref 0.1608
_reflns_number_gt 2169
_reflns_number_total 3248
_reflns_threshold_expression >2sigma(I)
_cod_data_source_file jo400116j_si_003.cif
_cod_data_source_block zz
_cod_original_sg_symbol_H-M 'P 1 21/c 1 '
_cod_database_code 4028104

loop_
_symmetry_equiv_pos_as_xyz
'x, y, z'
'-x, y+1/2, -z+1/2'
'-x, -y, -z'
'x, -y-1/2, z-1/2'

loop_
_atom_site_label
_atom_site_type_symbol
_atom_site_fract_x
_atom_site_fract_y
_atom_site_fract_z
_atom_site_U_iso_or_equiv
_atom_site_adp_type
_atom_site_occupancy
_atom_site_symmetry_multiplicity
_atom_site_calc_flag
_atom_site_refinement_flags
N1 N -0.3520(2) 0.12569(19) 0.72769(4) 0.0446(4) Uani 1 1 d .
C4 C -0.2385(3) 0.1243(2) 0.75794(4) 0.0411(5) Uani 1 1 d .
N2 N -0.5557(3) 0.1977(2) 0.72587(4) 0.0591(5) Uani 1 1 d .
C7 C -0.0044(3) 0.1319(2) 0.81701(4) 0.0440(5) Uani 1 1 d .
C13 C 0.3326(3) 0.1782(3) 0.91397(5) 0.0513(5) Uani 1 1 d .
H13A H 0.2088 0.1192 0.9240 0.062 Uiso 1 1 calc R
H13B H 0.2828 0.2934 0.9049 0.062 Uiso 1 1 calc R
C6 C -0.2089(3) 0.2120(3) 0.81383(5) 0.0499(5) Uani 1 1 d .
H6 H -0.2688 0.2699 0.8318 0.060 Uiso 1 1 calc R
C3 C -0.2845(3) 0.0697(3) 0.69815(5) 0.0518(5) Uani 1 1 d .
H3 H -0.1506 0.0173 0.6936 0.062 Uiso 1 1 calc R
C20 C 0.8801(3) -0.1772(3) 0.92457(5) 0.0506(5) Uani 1 1 d .
C14 C 0.5038(3) 0.2173(3) 0.94053(5) 0.0510(5) Uani 1 1 d .
C8 C 0.0793(3) 0.0473(2) 0.78924(5) 0.0505(5) Uani 1 1 d .
H8 H 0.2158 -0.0071 0.7905 0.061 Uiso 1 1 calc R
C18 C 0.7027(3) -0.0650(2) 0.92134(5) 0.0474(5) Uani 1 1 d .
C5 C -0.3250(3) 0.2082(2) 0.78491(5) 0.0483(5) Uani 1 1 d .
H5 H -0.4617 0.2622 0.7836 0.058 Uiso 1 1 calc R
C9 C -0.0342(3) 0.0424(3) 0.76028(5) 0.0503(5) Uani 1 1 d .
H9 H 0.0248 -0.0155 0.7422 0.060 Uiso 1 1 calc R
C17 C 0.6154(3) 0.0377(3) 0.95005(5) 0.0538(5) Uani 1 1 d .
H17A H 0.7342 0.0638 0.9652 0.065 Uiso 1 1 calc R
H17B H 0.5120 -0.0392 0.9613 0.065 Uiso 1 1 calc R
C12 C 0.4113(3) 0.0599(2) 0.88662(4) 0.0466(5) Uani 1 1 d .
C19 C 0.5878(3) -0.0488(3) 0.89109(5) 0.0520(5) Uani 1 1 d .
H19 H 0.6364 -0.1165 0.8734 0.062 Uiso 1 1 calc R
C22 C 0.9559(3) -0.2867(3) 0.89799(6) 0.0595(6) Uani 1 1 d .
C21 C 0.9986(3) -0.1964(3) 0.95435(6) 0.0594(6) Uani 1 1 d .
C10 C 0.1129(3) 0.1420(2) 0.84800(5) 0.0488(5) Uani 1 1 d .
H10 H 0.0532 0.2157 0.8641 0.059 Uiso 1 1 calc R
C11 C 0.2984(3) 0.0556(2) 0.85568(5) 0.0521(5) Uani 1 1 d .
H11 H 0.3606 -0.0144 0.8393 0.062 Uiso 1 1 calc R
C2 C -0.6106(4) 0.1824(3) 0.69462(5) 0.0619(6) Uani 1 1 d .
H2 H -0.7436 0.2202 0.6859 0.074 Uiso 1 1 calc R
N4 N 1.0124(3) -0.3789(3) 0.87733(5) 0.0858(7) Uani 1 1 d .
C1 C -0.4470(3) 0.1036(3) 0.67639(5) 0.0588(6) Uani 1 1 d .
H1 H -0.4485 0.0793 0.6541 0.071 Uiso 1 1 calc R
N3 N 1.0983(3) -0.2130(3) 0.97783(5) 0.0894(7) Uani 1 1 d .
C16 C 0.3903(4) 0.2949(3) 0.97072(5) 0.0780(7) Uani 1 1 d .
H16A H 0.4961 0.3159 0.9877 0.117 Uiso 1 1 calc R
H16B H 0.2836 0.2093 0.9782 0.117 Uiso 1 1 calc R
H16C H 0.3203 0.4080 0.9651 0.117 Uiso 1 1 calc R
C15 C 0.6703(4) 0.3531(3) 0.92817(6) 0.0787(7) Uani 1 1 d .
H15A H 0.7401 0.3040 0.9093 0.118 Uiso 1 1 calc R
H15B H 0.7773 0.3758 0.9450 0.118 Uiso 1 1 calc R
H15C H 0.5988 0.4654 0.9225 0.118 Uiso 1 1 calc R

loop_
_atom_site_aniso_label
_atom_site_aniso_U_11
_atom_site_aniso_U_22
_atom_site_aniso_U_33
_atom_site_aniso_U_23
_atom_site_aniso_U_13
_atom_site_aniso_U_12
N1 0.0433(9) 0.0419(9) 0.0486(10) 0.0041(7) 0.0045(7) 0.0021(7)
C4 0.0418(10) 0.0349(10) 0.0468(11) 0.0039(8) 0.0046(9) -0.0023(8)
N2 0.0488(10) 0.0674(12) 0.0611(12) 0.0065(9) 0.0012(9) 0.0105(9)
C7 0.0461(11) 0.0367(10) 0.0492(12) 0.0015(8) 0.0030(9) 0.0001(8)
C13 0.0508(11) 0.0488(12) 0.0542(12) -0.0007(9) 0.0010(10) 0.0025(9)
C6 0.0502(11) 0.0502(12) 0.0494(12) -0.0034(9) 0.0062(9) 0.0059(9)
C3 0.0553(12) 0.0497(12) 0.0508(12) -0.0022(9) 0.0093(10) 0.0012(9)
C20 0.0456(10) 0.0436(11) 0.0626(13) -0.0009(9) -0.0029(10) -0.0016(9)
C14 0.0519(11) 0.0456(12) 0.0557(13) -0.0080(9) 0.0016(9) 0.0003(9)
C8 0.0440(11) 0.0493(12) 0.0580(13) -0.0023(9) -0.0001(10) 0.0079(9)
C18 0.0469(10) 0.0404(11) 0.0548(12) 0.0001(9) 0.0012(9) -0.0034(9)
C5 0.0411(10) 0.0492(12) 0.0549(12) -0.0016(9) 0.0070(9) 0.0095(9)
C9 0.0477(11) 0.0506(12) 0.0527(12) -0.0061(9) 0.0074(9) 0.0092(9)
C17 0.0547(11) 0.0561(13) 0.0506(12) -0.0057(9) -0.0046(10) 0.0015(10)
C12 0.0513(11) 0.0388(10) 0.0497(12) -0.0011(9) 0.0012(9) -0.0035(9)
C19 0.0551(12) 0.0491(12) 0.0517(12) -0.0090(9) -0.0024(10) 0.0059(10)
C22 0.0539(13) 0.0492(13) 0.0757(16) 0.0047(11) 0.0059(11) 0.0037(10)
C21 0.0482(12) 0.0563(14) 0.0737(16) -0.0001(11) -0.0049(11) 0.0038(10)
C10 0.0527(11) 0.0436(11) 0.0503(12) -0.0035(9) 0.0020(9) 0.0005(9)
C11 0.0565(12) 0.0479(12) 0.0518(12) -0.0055(9) -0.0003(10) 0.0053(10)
C2 0.0581(13) 0.0675(15) 0.0598(15) 0.0146(11) -0.0065(11) 0.0001(11)
N4 0.0945(16) 0.0732(14) 0.0903(16) -0.0051(12) 0.0272(13) 0.0149(12)
C1 0.0705(14) 0.0583(13) 0.0476(12) 0.0035(10) 0.0015(11) -0.0051(11)
N3 0.0785(14) 0.1014(17) 0.0877(16) -0.0005(12) -0.0255(13) 0.0146(12)
C16 0.0861(17) 0.0806(17) 0.0672(15) -0.0228(12) -0.0064(13) 0.0222(13)
C15 0.0787(15) 0.0558(15) 0.1016(19) -0.0086(13) -0.0024(14) -0.0156(12)

loop_
_atom_type_symbol
_atom_type_description
_atom_type_scat_dispersion_real
_atom_type_scat_dispersion_imag
_atom_type_scat_source
C C 0.0033 0.0016 'International Tables Vol C Tables 4.2.6.8 and 6.1.1.4'
H H 0.0000 0.0000 'International Tables Vol C Tables 4.2.6.8 and 6.1.1.4'
N N 0.0061 0.0033 'International Tables Vol C Tables 4.2.6.8 and 6.1.1.4'

loop_
_geom_angle_atom_site_label_1
_geom_angle_atom_site_label_2
_geom_angle_atom_site_label_3
_geom_angle
C3 N1 N2 111.28(15)
C3 N1 C4 129.03(16)
N2 N1 C4 119.64(15)
C5 C4 C9 119.59(17)
C5 C4 N1 120.55(16)
C9 C4 N1 119.83(16)
C2 N2 N1 104.09(16)
C6 C7 C8 116.86(17)
C6 C7 C10 119.86(17)
C8 C7 C10 123.27(17)
C12 C13 C14 114.38(15)
C12 C13 H13A 108.7
C14 C13 H13A 108.7
C12 C13 H13B 108.7
C14 C13 H13B 108.7
H13A C13 H13B 107.6
C5 C6 C7 122.01(18)
C5 C6 H6 119.0
C7 C6 H6 119.0
N1 C3 C1 107.57(18)
N1 C3 H3 126.2
C1 C3 H3 126.2
C18 C20 C21 122.80(18)
C18 C20 C22 121.85(18)
C21 C20 C22 115.34(17)
C15 C14 C13 110.25(17)
C15 C14 C17 110.19(17)
C13 C14 C17 108.79(15)
C15 C14 C16 109.93(18)
C13 C14 C16 109.01(16)
C17 C14 C16 108.63(17)
C9 C8 C7 121.83(17)
C9 C8 H8 119.1
C7 C8 H8 119.1
C20 C18 C19 121.28(18)
C20 C18 C17 121.11(17)
C19 C18 C17 117.53(16)
C6 C5 C4 119.90(17)
C6 C5 H5 120.0
C4 C5 H5 120.0
C8 C9 C4 119.80(17)
C8 C9 H9 120.1
C4 C9 H9 120.1
C18 C17 C14 113.22(16)
C18 C17 H17A 108.9
C14 C17 H17A 108.9
C18 C17 H17B 108.9
C14 C17 H17B 108.9
H17A C17 H17B 107.7
C19 C12 C11 118.84(17)
C19 C12 C13 120.22(17)
C11 C12 C13 120.92(16)
C12 C19 C18 123.59(18)
C12 C19 H19 118.2
C18 C19 H19 118.2
N4 C22 C20 177.6(2)
N3 C21 C20 178.3(2)
C11 C10 C7 126.38(18)
C11 C10 H10 116.8
C7 C10 H10 116.8
C10 C11 C12 126.67(18)
C10 C11 H11 116.7
C12 C11 H11 116.7
N2 C2 C1 112.19(19)
N2 C2 H2 123.9
C1 C2 H2 123.9
C3 C1 C2 104.87(19)
C3 C1 H1 127.6
C2 C1 H1 127.6
C14 C16 H16A 109.5
C14 C16 H16B 109.5
H16A C16 H16B 109.5
C14 C16 H16C 109.5
H16A C16 H16C 109.5
H16B C16 H16C 109.5
C14 C15 H15A 109.5
C14 C15 H15B 109.5
H15A C15 H15B 109.5
C14 C15 H15C 109.5
H15A C15 H15C 109.5
H15B C15 H15C 109.5

loop_
_geom_bond_atom_site_label_1
_geom_bond_atom_site_label_2
_geom_bond_distance
N1 C3 1.348(2)
N1 N2 1.360(2)
N1 C4 1.414(2)
C4 C5 1.377(2)
C4 C9 1.394(3)
N2 C2 1.324(2)
C7 C6 1.392(3)
C7 C8 1.399(2)
C7 C10 1.453(2)
C13 C12 1.501(3)
C13 C14 1.530(3)
C13 H13A 0.9700
C13 H13B 0.9700
C6 C5 1.375(3)
C6 H6 0.9300
C3 C1 1.353(3)
C3 H3 0.9300
C20 C18 1.371(3)
C20 C21 1.420(3)
C20 C22 1.435(3)
C14 C15 1.519(3)
C14 C17 1.532(3)
C14 C16 1.536(3)
C8 C9 1.368(2)
C8 H8 0.9300
C18 C19 1.423(3)
C18 C17 1.501(3)
C5 H5 0.9300
C9 H9 0.9300
C17 H17A 0.9700
C17 H17B 0.9700
C12 C19 1.356(3)
C12 C11 1.437(2)
C19 H19 0.9300
C22 N4 1.140(3)
C21 N3 1.140(3)
C10 C11 1.338(3)
C10 H10 0.9300
C11 H11 0.9300
C2 C1 1.387(3)
C2 H2 0.9300
C1 H1 0.9300
C16 H16A 0.9600
C16 H16B 0.9600
C16 H16C 0.9600
C15 H15A 0.9600
C15 H15B 0.9600
C15 H15C 0.9600

loop_
_geom_torsion_atom_site_label_1
_geom_torsion_atom_site_label_2
_geom_torsion_atom_site_label_3
_geom_torsion_atom_site_label_4
_geom_torsion
C3 N1 C4 C5 171.94(17)
N2 N1 C4 C5 -5.2(2)
C3 N1 C4 C9 -6.1(3)
N2 N1 C4 C9 176.77(16)
C3 N1 N2 C2 0.6(2)
C4 N1 N2 C2 178.22(15)
C8 C7 C6 C5 0.3(3)
C10 C7 C6 C5 179.13(17)
N2 N1 C3 C1 -0.6(2)
C4 N1 C3 C1 -177.93(16)
C12 C13 C14 C15 73.8(2)
C12 C13 C14 C17 -47.2(2)
C12 C13 C14 C16 -165.47(17)
C6 C7 C8 C9 -0.3(3)
C10 C7 C8 C9 -179.07(17)
C21 C20 C18 C19 179.92(17)
C22 C20 C18 C19 -1.4(3)
C21 C20 C18 C17 -3.4(3)
C22 C20 C18 C17 175.29(18)
C7 C6 C5 C4 -0.5(3)
C9 C4 C5 C6 0.6(3)
N1 C4 C5 C6 -177.44(16)
C7 C8 C9 C4 0.4(3)
C5 C4 C9 C8 -0.6(3)
N1 C4 C9 C8 177.47(16)
C20 C18 C17 C14 151.15(18)
C19 C18 C17 C14 -32.0(2)
C15 C14 C17 C18 -68.3(2)
C13 C14 C17 C18 52.6(2)
C16 C14 C17 C18 171.18(16)
C14 C13 C12 C19 20.9(3)
C14 C13 C12 C11 -160.87(17)
C11 C12 C19 C18 -175.52(17)
C13 C12 C19 C18 2.7(3)
C20 C18 C19 C12 179.89(18)
C17 C18 C19 C12 3.1(3)
C18 C20 C22 N4 -99(6)
C21 C20 C22 N4 79(6)
C18 C20 C21 N3 -154(8)
C22 C20 C21 N3 27(8)
C6 C7 C10 C11 172.34(19)
C8 C7 C10 C11 -8.9(3)
C7 C10 C11 C12 -177.68(17)
C19 C12 C11 C10 174.27(19)
C13 C12 C11 C10 -4.0(3)
N1 N2 C2 C1 -0.4(2)
N1 C3 C1 C2 0.3(2)
N2 C2 C1 C3 0.0(2)
